data_4514471
loop_
_publ_author_name
'Mi, Xiuna'
'Sheng, Dafei'
'Yu, Yu'e'
'Wang, Yuhao'
'Zhao, Limin'
'Lu, Jing'
'Li, Yunwu'
'Li, Dacheng'
'Dou, Jianmin'
'Duan, Jingui'
'Wang, Suna'

_publ_section_title
;
 Tunable Light Emission and Multiresponsive Luminescent Sensitivities in
 Aqueous Solutions of Two Series of Lanthanide Metal-Organic Frameworks
 Based on Structurally Related Ligands.
;
_journal_issue 8
_journal_name_full 'ACS applied materials &amp; interfaces'
_journal_page_first 7914
_journal_page_last 7926
_journal_paper_doi 10.1021/acsami.8b18320
_journal_volume 11
_journal_year 2019
_chemical_formula_sum 'C19 H18 N O9 Tb'
_chemical_formula_weight 563.26
_space_group_crystal_system monoclinic
_space_group_IT_number 15
_space_group_name_Hall '-C 2yc'
_space_group_name_H-M_alt 'C 1 2/c 1'
_symmetry_space_group_name_Hall '-C 2yc'
_symmetry_space_group_name_H-M 'C 1 2/c 1'
_atom_sites_solution_hydrogens mixed
_audit_creation_method SHELXL-2014/7
_cell_angle_alpha 90
_cell_angle_beta 125.108(2)
_cell_angle_gamma 90
_cell_formula_units_Z 8
_cell_length_a 24.491(4)
_cell_length_b 13.587(2)
_cell_length_c 14.903(3)
_cell_measurement_reflns_used 5961
_cell_measurement_temperature 298(2)
_cell_measurement_theta_max 28.324
_cell_measurement_theta_min 2.7335
_cell_volume 4056.9(12)
_computing_cell_refinement 'Bruker SMART'
_computing_data_collection 'Bruker SMART'
_computing_data_reduction 'Bruker SAINT'
_computing_molecular_graphics 'Bruker SHELXTL'
_computing_publication_material 'Bruker SHELXTL'
_computing_structure_refinement 'SHELXL-2014/7 (Sheldrick, 2014)'
_computing_structure_solution 'Bruker SHELXTL'
_diffrn_ambient_temperature 298(2)
_diffrn_measured_fraction_theta_full 0.998
_diffrn_measured_fraction_theta_max 0.998
_diffrn_measurement_device_type 'CCD area detector'
_diffrn_measurement_method 'phi and omega scans'
_diffrn_radiation_type MoK\a
_diffrn_radiation_wavelength 0.71073
_diffrn_reflns_av_R_equivalents 0.0262
_diffrn_reflns_av_unetI/netI 0.0313
_diffrn_reflns_Laue_measured_fraction_full 0.998
_diffrn_reflns_Laue_measured_fraction_max 0.998
_diffrn_reflns_limit_h_max 29
_diffrn_reflns_limit_h_min -29
_diffrn_reflns_limit_k_max 15
_diffrn_reflns_limit_k_min -16
_diffrn_reflns_limit_l_max 13
_diffrn_reflns_limit_l_min -17
_diffrn_reflns_number 9953
_diffrn_reflns_point_group_measured_fraction_full 0.998
_diffrn_reflns_point_group_measured_fraction_max 0.998
_diffrn_reflns_theta_full 25.020
_diffrn_reflns_theta_max 25.020
_diffrn_reflns_theta_min 2.736
_exptl_absorpt_coefficient_mu 3.538
_exptl_absorpt_correction_T_max 1.0
_exptl_absorpt_correction_T_min 0.95
_exptl_absorpt_correction_type multi-scan
_exptl_absorpt_process_details sadabs
_exptl_crystal_colour colorless
_exptl_crystal_density_diffrn 1.844
_exptl_crystal_description 'needle crystal'
_exptl_crystal_F_000 2208
_exptl_crystal_size_max 0.250
_exptl_crystal_size_mid 0.200
_exptl_crystal_size_min 0.150
_refine_diff_density_max 1.567
_refine_diff_density_min -1.570
_refine_diff_density_rms 0.159
_refine_ls_extinction_method none
_refine_ls_goodness_of_fit_ref 1.083
_refine_ls_hydrogen_treatment constr
_refine_ls_matrix_type full
_refine_ls_number_parameters 288
_refine_ls_number_reflns 3578
_refine_ls_number_restraints 93
_refine_ls_restrained_S_all 1.187
_refine_ls_R_factor_all 0.0476
_refine_ls_R_factor_gt 0.0354
_refine_ls_shift/su_max 0.004
_refine_ls_shift/su_mean 0.000
_refine_ls_structure_factor_coef Fsqd
_refine_ls_weighting_details 'w=1/[\s^2^(Fo^2^)+(0.0492P)^2^+50.3729P] where P=(Fo^2^+2Fc^2^)/3'
_refine_ls_weighting_scheme calc
_refine_ls_wR_factor_gt 0.0933
_refine_ls_wR_factor_ref 0.1021
_reflns_Friedel_coverage 0.000
_reflns_number_gt 2954
_reflns_number_total 3578
_reflns_threshold_expression 'I > 2\s(I)'
_cod_data_source_file am8b18320_si_006.cif
_cod_data_source_block 170312f
_cod_database_code 4514471
_shelx_shelxl_version_number 2014/7
_shelx_space_group_comment
;
The symmetry employed for this shelxl refinement is uniquely defined
by the following loop, which should always be used as a source of
symmetry information in preference to the above space-group names.
They are only intended as comments.
;
_shelx_estimated_absorpt_t_min 0.472
_shelx_estimated_absorpt_t_max 0.619

loop_
_space_group_symop_operation_xyz
'x, y, z'
'-x, y, -z+1/2'
'x+1/2, y+1/2, z'
'-x+1/2, y+1/2, -z+1/2'
'-x, -y, -z'
'x, -y, z-1/2'
'-x+1/2, -y+1/2, -z'
'x+1/2, -y+1/2, z-1/2'

loop_
_atom_site_label
_atom_site_type_symbol
_atom_site_fract_x
_atom_site_fract_y
_atom_site_fract_z
_atom_site_U_iso_or_equiv
_atom_site_adp_type
_atom_site_occupancy
_atom_site_site_symmetry_order
_atom_site_calc_flag
_atom_site_refinement_flags_posn
_atom_site_refinement_flags_adp
_atom_site_refinement_flags_occupancy
_atom_site_disorder_assembly
_atom_site_disorder_group
O8 O 0.2630(2) 0.3710(4) 0.6333(4) 0.0329(11) Uani 1 1 d . . . . .
O6 O 0.3077(2) 0.5787(4) 0.9490(4) 0.0425(14) Uani 1 1 d . . . . .
O5 O 0.2243(2) 0.6675(3) 0.9172(3) 0.0256(10) Uani 1 1 d . . . . .
C16 C 0.2467(3) 0.5969(5) 0.8915(5) 0.0240(14) Uani 1 1 d . . . . .
O2 O -0.1031(3) 0.2374(5) 0.2767(4) 0.0494(15) Uani 1 1 d . . . . .
Tb1 Tb 0.16196(2) 0.19317(2) 0.40167(2) 0.01812(12) Uani 1 1 d . U . . .
O4 O 0.1620(2) 0.3022(4) 0.5235(4) 0.0341(12) Uani 1 1 d . . . . .
C15 C 0.2033(3) 0.3589(5) 0.5999(5) 0.0253(14) Uani 1 1 d . . . . .
O3 O -0.0175(2) 0.3973(4) 0.5420(4) 0.0432(14) Uani 1 1 d . . . . .
C10 C 0.1127(3) 0.4105(5) 0.6212(5) 0.0253(14) Uani 1 1 d . . . . .
H10 H 0.0837 0.3694 0.5626 0.030 Uiso 1 1 calc R U . . .
C13 C 0.2228(3) 0.4769(5) 0.7460(5) 0.0253(14) Uani 1 1 d . . . . .
H13 H 0.2676 0.4795 0.7721 0.030 Uiso 1 1 calc R U . . .
C14 C 0.1786(3) 0.4167(5) 0.6569(5) 0.0220(13) Uani 1 1 d . . . . .
C9 C 0.0889(3) 0.4643(5) 0.6709(5) 0.0261(14) Uani 1 1 d . . . . .
C2 C -0.1059(4) 0.2909(6) 0.4245(6) 0.0346(17) Uani 1 1 d . . . . .
C12 C 0.1995(3) 0.5328(5) 0.7952(5) 0.0231(13) Uani 1 1 d . . . . .
O7 O 0.0539(3) 0.1759(7) 0.3636(6) 0.098(3) Uani 1 1 d . . . . .
H7B H 0.0451 0.1149 0.3603 0.147 Uiso 1 1 d R U . . .
H7C H 0.0535 0.2024 0.4149 0.147 Uiso 1 1 d R U . . .
C7 C -0.0790(4) 0.3612(6) 0.5067(6) 0.0372(17) Uani 1 1 d . . . . .
C1 C -0.0701(4) 0.2537(6) 0.3760(6) 0.0370(17) Uani 1 1 d . . . . .
C8 C 0.0177(3) 0.4580(6) 0.6354(6) 0.0338(16) Uani 1 1 d . . . . .
H8A H 0.0161 0.4304 0.6939 0.041 Uiso 1 1 calc R U . . .
H8B H -0.0021 0.5231 0.6182 0.041 Uiso 1 1 calc R U . . .
O9 O 0.1157(3) 0.0382(4) 0.3167(5) 0.0569(12) Uani 1 1 d D U . . .
C3 C -0.1688(5) 0.2539(8) 0.3849(7) 0.055(2) Uani 1 1 d . . . . .
H3 H -0.1874 0.2065 0.3298 0.066 Uiso 1 1 calc R U . . .
C11 C 0.1328(3) 0.5274(5) 0.7576(5) 0.0240(14) Uani 1 1 d . . . . .
H11 H 0.1172 0.5659 0.7901 0.029 Uiso 1 1 calc R U . . .
C6 C -0.1147(4) 0.3956(7) 0.5468(7) 0.047(2) Uani 1 1 d . . . . .
H6 H -0.0965 0.4438 0.6009 0.056 Uiso 1 1 calc R U . . .
O1 O -0.0089(3) 0.2414(8) 0.4386(6) 0.102(3) Uani 1 1 d . . . . .
C5 C -0.1774(5) 0.3575(9) 0.5055(8) 0.068(3) Uani 1 1 d . . . . .
H5 H -0.2015 0.3803 0.5319 0.081 Uiso 1 1 calc R U . . .
C4 C -0.2044(5) 0.2855(10) 0.4249(9) 0.077(4) Uani 1 1 d . . . . .
H4 H -0.2461 0.2589 0.3982 0.093 Uiso 1 1 calc DR U . . .
N1 N 0.1053(5) -0.0870(7) 0.2172(8) 0.065(2) Uani 0.543(9) 1 d D U P A 1
C17 C 0.1284(6) -0.0478(7) 0.3144(9) 0.0573(17) Uani 0.543(9) 1 d D U P A 1
H17 H 0.1533 -0.0848 0.3784 0.069 Uiso 0.543(9) 1 calc R U P A 1
C19 C 0.1213(9) -0.1896(8) 0.2085(13) 0.087(3) Uani 0.543(9) 1 d D U P A 1
H19A H 0.1480 -0.2184 0.2803 0.130 Uiso 0.543(9) 1 calc R U P A 1
H19B H 0.1455 -0.1908 0.1759 0.130 Uiso 0.543(9) 1 calc R U P A 1
H19C H 0.0807 -0.2264 0.1637 0.130 Uiso 0.543(9) 1 calc R U P A 1
C18 C 0.0665(9) -0.0320(11) 0.1144(10) 0.087(3) Uani 0.543(9) 1 d D U P A 1
H18A H 0.0232 -0.0174 0.0976 0.131 Uiso 0.543(9) 1 calc R U P A 1
H18B H 0.0617 -0.0707 0.0563 0.131 Uiso 0.543(9) 1 calc R U P A 1
H18C H 0.0892 0.0283 0.1217 0.131 Uiso 0.543(9) 1 calc R U P A 1
C17' C 0.1182(6) -0.0224(8) 0.2599(10) 0.0573(17) Uani 0.457(9) 1 d D . P A 2
H17' H 0.1398 -0.0098 0.2264 0.069 Uiso 0.457(9) 1 calc R U P A 2
N1' N 0.0885(6) -0.1079(7) 0.2476(10) 0.065(2) Uani 0.457(9) 1 d D . P A 2
C18' C 0.0537(10) -0.1301(14) 0.2987(16) 0.087(3) Uani 0.457(9) 1 d D . P A 2
H18D H 0.0801 -0.1081 0.3735 0.131 Uiso 0.457(9) 1 calc R U P A 2
H18E H 0.0467 -0.1999 0.2967 0.131 Uiso 0.457(9) 1 calc R U P A 2
H18F H 0.0113 -0.0970 0.2593 0.131 Uiso 0.457(9) 1 calc R U P A 2
C19' C 0.0871(11) -0.1869(11) 0.1785(15) 0.087(3) Uani 0.457(9) 1 d D . P A 2
H19D H 0.1135 -0.1678 0.1525 0.130 Uiso 0.457(9) 1 calc R U P A 2
H19E H 0.0419 -0.1981 0.1171 0.130 Uiso 0.457(9) 1 calc R U P A 2
H19F H 0.1050 -0.2462 0.2208 0.130 Uiso 0.457(9) 1 calc R U P A 2

loop_
_atom_site_aniso_label
_atom_site_aniso_U_11
_atom_site_aniso_U_22
_atom_site_aniso_U_33
_atom_site_aniso_U_23
_atom_site_aniso_U_13
_atom_site_aniso_U_12
O8 0.023(2) 0.042(3) 0.029(3) -0.013(2) 0.013(2) 0.001(2)
O6 0.019(3) 0.049(3) 0.040(3) -0.026(3) 0.005(2) 0.003(2)
O5 0.024(2) 0.027(2) 0.019(2) -0.0070(19) 0.008(2) -0.0001(19)
C16 0.027(4) 0.026(3) 0.023(3) -0.006(3) 0.017(3) -0.002(3)
O2 0.039(3) 0.070(4) 0.019(3) -0.009(3) 0.005(2) 0.008(3)
Tb1 0.01760(18) 0.02115(18) 0.01196(17) -0.00108(12) 0.00638(13) 0.00016(12)
O4 0.030(3) 0.041(3) 0.034(3) -0.020(2) 0.020(2) -0.007(2)
C15 0.028(4) 0.028(3) 0.020(3) -0.005(3) 0.014(3) 0.001(3)
O3 0.027(3) 0.069(4) 0.035(3) -0.026(3) 0.019(2) -0.019(3)
C10 0.023(3) 0.030(3) 0.018(3) -0.010(3) 0.009(3) -0.004(3)
C13 0.019(3) 0.027(3) 0.023(3) -0.005(3) 0.008(3) 0.002(3)
C14 0.024(3) 0.021(3) 0.019(3) -0.005(3) 0.011(3) 0.003(3)
C9 0.023(3) 0.031(3) 0.019(3) -0.002(3) 0.010(3) -0.001(3)
C2 0.028(4) 0.041(4) 0.024(4) -0.003(3) 0.009(3) -0.004(3)
C12 0.024(3) 0.023(3) 0.017(3) -0.006(3) 0.009(3) -0.004(3)
O7 0.028(3) 0.177(9) 0.066(5) -0.070(5) 0.014(3) -0.010(4)
C7 0.027(4) 0.056(5) 0.022(4) -0.001(4) 0.010(3) -0.003(4)
C1 0.036(4) 0.040(4) 0.026(4) -0.009(3) 0.013(4) 0.000(3)
C8 0.024(4) 0.048(4) 0.028(4) -0.012(3) 0.014(3) -0.007(3)
O9 0.0501(19) 0.0453(18) 0.0443(18) -0.0086(17) 0.0092(16) -0.0063(17)
C3 0.052(6) 0.067(6) 0.042(5) -0.015(5) 0.024(4) -0.024(5)
C11 0.025(3) 0.025(3) 0.023(3) -0.006(3) 0.015(3) 0.001(3)
C6 0.038(4) 0.066(6) 0.043(5) -0.017(4) 0.027(4) -0.013(4)
O1 0.034(4) 0.186(9) 0.052(4) -0.058(5) 0.004(3) 0.019(5)
C5 0.041(5) 0.106(9) 0.062(6) -0.021(6) 0.033(5) -0.021(6)
C4 0.042(6) 0.135(11) 0.062(7) -0.027(7) 0.035(5) -0.042(6)
N1 0.056(3) 0.050(2) 0.051(2) -0.008(2) 0.008(2) -0.006(2)
C17 0.049(2) 0.044(2) 0.041(2) -0.0063(19) 0.0040(19) -0.004(2)
C19 0.063(4) 0.061(3) 0.062(3) -0.011(3) -0.007(3) 0.001(3)
C18 0.069(3) 0.064(3) 0.063(3) -0.009(3) -0.001(3) -0.004(3)
C17' 0.049(2) 0.044(2) 0.041(2) -0.0063(19) 0.0040(19) -0.004(2)
N1' 0.056(3) 0.050(2) 0.051(2) -0.008(2) 0.008(2) -0.006(2)
C18' 0.069(3) 0.064(3) 0.063(3) -0.009(3) -0.001(3) -0.004(3)
C19' 0.063(4) 0.061(3) 0.062(3) -0.011(3) -0.007(3) 0.001(3)

loop_
_atom_type_symbol
_atom_type_description
_atom_type_scat_dispersion_real
_atom_type_scat_dispersion_imag
_atom_type_scat_source
C C 0.0033 0.0016 'International Tables Vol C Tables 4.2.6.8 and 6.1.1.4'
H H 0.0000 0.0000 'International Tables Vol C Tables 4.2.6.8 and 6.1.1.4'
N N 0.0061 0.0033 'International Tables Vol C Tables 4.2.6.8 and 6.1.1.4'
O O 0.0106 0.0060 'International Tables Vol C Tables 4.2.6.8 and 6.1.1.4'
Tb Tb -0.1723 4.1537 'International Tables Vol C Tables 4.2.6.8 and 6.1.1.4'

loop_
_geom_angle_atom_site_label_1
_geom_angle_atom_site_label_2
_geom_angle_atom_site_label_3
_geom_angle
_geom_angle_site_symmetry_1
_geom_angle_site_symmetry_3
C15 O8 Tb1 138.3(4) . 7_556
C16 O6 Tb1 96.7(4) . 4_556
C16 O5 Tb1 161.0(4) . 6_566
C16 O5 Tb1 91.3(4) . 4_556
Tb1 O5 Tb1 104.18(16) 6_566 4_556
O6 C16 O5 119.9(6) . .
O6 C16 C12 120.2(6) . .
O5 C16 C12 119.8(6) . .
O6 C16 Tb1 57.9(3) . 4_556
O5 C16 Tb1 62.5(3) . 4_556
C12 C16 Tb1 170.3(5) . 4_556
C1 O2 Tb1 174.9(6) . 2
O2 Tb1 O4 117.3(2) 2 .
O2 Tb1 O8 83.6(2) 2 7_556
O4 Tb1 O8 139.03(16) . 7_556
O2 Tb1 O5 80.85(18) 2 6_565
O4 Tb1 O5 72.79(16) . 6_565
O8 Tb1 O5 76.99(17) 7_556 6_565
O2 Tb1 O7 82.9(3) 2 .
O4 Tb1 O7 75.6(2) . .
O8 Tb1 O7 144.7(2) 7_556 .
O5 Tb1 O7 132.2(3) 6_565 .
O2 Tb1 O9 79.8(2) 2 .
O4 Tb1 O9 139.4(2) . .
O8 Tb1 O9 75.36(19) 7_556 .
O5 Tb1 O9 147.7(2) 6_565 .
O7 Tb1 O9 70.3(2) . .
O2 Tb1 O6 153.1(2) 2 4_546
O4 Tb1 O6 80.4(2) . 4_546
O8 Tb1 O6 95.62(18) 7_556 4_546
O5 Tb1 O6 125.34(16) 6_565 4_546
O7 Tb1 O6 82.5(3) . 4_546
O9 Tb1 O6 74.0(2) . 4_546
O2 Tb1 O5 148.31(18) 2 4_546
O4 Tb1 O5 75.70(16) . 4_546
O8 Tb1 O5 70.50(15) 7_556 4_546
O5 Tb1 O5 75.82(16) 6_565 4_546
O7 Tb1 O5 128.8(2) . 4_546
O9 Tb1 O5 109.72(17) . 4_546
O6 Tb1 O5 51.48(15) 4_546 4_546
O2 Tb1 C16 163.5(2) 2 4_546
O4 Tb1 C16 78.66(18) . 4_546
O8 Tb1 C16 81.01(17) 7_556 4_546
O5 Tb1 C16 101.51(16) 6_565 4_546
O7 Tb1 C16 106.4(3) . 4_546
O9 Tb1 C16 90.39(19) . 4_546
O6 Tb1 C16 25.45(16) 4_546 4_546
O5 Tb1 C16 26.16(16) 4_546 4_546
O2 Tb1 Tb1 117.63(15) 2 7_556
O4 Tb1 Tb1 69.96(12) . 7_556
O8 Tb1 Tb1 69.10(11) 7_556 7_556
O5 Tb1 Tb1 39.69(10) 6_565 7_556
O7 Tb1 Tb1 145.19(16) . 7_556
O9 Tb1 Tb1 137.41(14) . 7_556
O6 Tb1 Tb1 86.65(11) 4_546 7_556
O5 Tb1 Tb1 36.13(10) 4_546 7_556
C16 Tb1 Tb1 61.98(13) 4_546 7_556
C15 O4 Tb1 136.9(4) . .
O8 C15 O4 125.6(6) . .
O8 C15 C14 117.4(6) . .
O4 C15 C14 117.0(6) . .
C7 O3 C8 120.1(5) . .
C14 C10 C9 121.2(6) . .
C12 C13 C14 119.5(6) . .
C10 C14 C13 119.9(6) . .
C10 C14 C15 120.4(6) . .
C13 C14 C15 119.6(6) . .
C10 C9 C11 118.8(6) . .
C10 C9 C8 122.7(6) . .
C11 C9 C8 118.5(6) . .
C7 C2 C3 118.3(7) . .
C7 C2 C1 122.9(7) . .
C3 C2 C1 118.8(7) . .
C13 C12 C11 120.2(6) . .
C13 C12 C16 119.9(6) . .
C11 C12 C16 119.9(5) . .
O3 C7 C2 116.5(7) . .
O3 C7 C6 122.6(7) . .
C2 C7 C6 120.9(7) . .
O2 C1 O1 123.5(8) . .
O2 C1 C2 118.5(7) . .
O1 C1 C2 118.0(7) . .
O3 C8 C9 107.9(5) . .
C17' O9 Tb1 140.9(7) . .
C17 O9 Tb1 144.6(6) . .
C4 C3 C2 121.7(9) . .
C12 C11 C9 120.3(6) . .
C5 C6 C7 119.5(8) . .
C6 C5 C4 120.2(9) . .
C3 C4 C5 119.3(8) . .
C17 N1 C18 123.4(8) . .
C17 N1 C19 120.5(8) . .
C18 N1 C19 116.0(7) . .
O9 C17 N1 117.5(9) . .
O9 C17' N1' 116.8(9) . .
C17' N1' C18' 123.1(8) . .
C17' N1' C19' 121.7(9) . .
C18' N1' C19' 115.2(7) . .

loop_
_geom_bond_atom_site_label_1
_geom_bond_atom_site_label_2
_geom_bond_distance
_geom_bond_site_symmetry_2
O8 C15 1.257(8) .
O8 Tb1 2.346(4) 7_556
O6 C16 1.245(8) .
O6 Tb1 2.454(5) 4_556
O5 C16 1.269(8) .
O5 Tb1 2.358(4) 6_566
O5 Tb1 2.554(4) 4_556
C16 C12 1.499(9) .
C16 Tb1 2.878(6) 4_556
O2 C1 1.232(9) .
O2 Tb1 2.257(5) 2
Tb1 O2 2.257(5) 2
Tb1 O4 2.343(4) .
Tb1 O8 2.346(4) 7_556
Tb1 O5 2.358(4) 6_565
Tb1 O7 2.378(7) .
Tb1 O9 2.381(5) .
Tb1 O6 2.454(5) 4_546
Tb1 O5 2.554(4) 4_546
Tb1 C16 2.878(6) 4_546
Tb1 Tb1 3.8773(8) 7_556
O4 C15 1.260(8) .
C15 C14 1.515(8) .
O3 C7 1.370(9) .
O3 C8 1.408(8) .
C10 C14 1.381(9) .
C10 C9 1.384(9) .
C13 C12 1.388(9) .
C13 C14 1.397(9) .
C9 C11 1.401(9) .
C9 C8 1.506(9) .
C2 C7 1.384(11) .
C2 C3 1.388(11) .
C2 C1 1.510(11) .
C12 C11 1.391(9) .
C7 C6 1.392(11) .
C1 O1 1.240(10) .
O9 C17' 1.207(9) .
O9 C17 1.215(8) .
C3 C4 1.378(14) .
C6 C5 1.385(12) .
C5 C4 1.386(15) .
N1 C17 1.327(8) .
N1 C18 1.461(8) .
N1 C19 1.472(8) .
C17' N1' 1.325(8) .
N1' C18' 1.465(9) .
N1' C19' 1.474(8) .
